data_7133891
loop_
_publ_author_name
'Clark, Ella F.'
'Dunstan, Estelle'
'Kociok-K&#xf6;hn, Gabriele'
'Buchard, Antoine'

_publ_section_title
;
 Aminophosphonium organocatalysts for the ring-opening copolymerisation of
 epoxide and cyclic anhydride.
;
_journal_issue 89
_journal_name_full 'Chemical communications (Cambridge, England)'
_journal_page_first 13067
_journal_page_last 13070
_journal_paper_doi 10.1039/d4cc03947e
_journal_volume 60
_journal_year 2024
_chemical_formula_moiety 'C22 H26 N2 P, Br '
_chemical_formula_sum 'C22 H26 Br N2 P'
_chemical_formula_weight 429.33
_space_group_crystal_system monoclinic
_space_group_IT_number 14
_space_group_name_Hall '-P 2ybc'
_space_group_name_H-M_alt 'P 1 21/c 1'
_atom_sites_solution_hydrogens mixed
_atom_sites_solution_primary dual
_audit_creation_method SHELXL-2019/3
_audit_update_record
;
2024-07-30 deposited with the CCDC.	2024-10-15 downloaded from the CCDC.
;
_cell_angle_alpha 90
_cell_angle_beta 109.865(7)
_cell_angle_gamma 90
_cell_formula_units_Z 4
_cell_length_a 9.4539(5)
_cell_length_b 16.8444(9)
_cell_length_c 13.8253(8)
_cell_measurement_reflns_used 7811
_cell_measurement_temperature 150(2)
_cell_measurement_theta_max 29.5550
_cell_measurement_theta_min 3.3850
_cell_volume 2070.6(2)
_computing_cell_refinement 'CrysAlisPro 1.171.42.94a (Rigaku OD, 2023)'
_computing_data_collection 'CrysAlisPro 1.171.42.94a (Rigaku OD, 2023)'
_computing_data_reduction 'CrysAlisPro 1.171.42.94a (Rigaku OD, 2023)'
_computing_molecular_graphics 'ORTEP3 for Windows - Farrugia, L. J. J. Appl. Crystallogr. 1997, 30, 565'
_computing_publication_material
;
 'WinGX publication routines, Farrugia, 
 L. J., J. Appl. Crystallogr., 1999, 32, 837-838
;
_computing_structure_refinement
;
 SHELXL-2019/2 (Sheldrick, 2019)
 Sheldrick GM (2008) Acta Crystallogr A64:112--122 and 
 C. B. H\"ubschle, G. M. Sheldrick and B. Dittrich
 ShelXle: a Qt graphical user interface for SHELXL
 J. Appl. Cryst., 44, (2011) 1281-1284.
;
_computing_structure_solution 'SHELXT 2018/2 (Sheldrick, 2018)'
_diffrn_ambient_environment N~2~
_diffrn_ambient_temperature 149.9(5)
_diffrn_detector 'CCD plate'
_diffrn_detector_area_resol_mean 8.0734
_diffrn_detector_type EosS2
_diffrn_measured_fraction_theta_full 0.998
_diffrn_measured_fraction_theta_max 0.999
_diffrn_measurement_device 'four-circle diffractometer'
_diffrn_measurement_device_type 'New Xcalibur, EosS2'
_diffrn_measurement_method '\w scans'
_diffrn_radiation_monochromator graphite
_diffrn_radiation_probe x-ray
_diffrn_radiation_type 'Mo K\a'
_diffrn_radiation_wavelength 0.71073
_diffrn_reflns_av_R_equivalents 0.0375
_diffrn_reflns_av_unetI/netI 0.0393
_diffrn_reflns_Laue_measured_fraction_full 0.998
_diffrn_reflns_Laue_measured_fraction_max 0.999
_diffrn_reflns_limit_h_max 12
_diffrn_reflns_limit_h_min -12
_diffrn_reflns_limit_k_max 21
_diffrn_reflns_limit_k_min -21
_diffrn_reflns_limit_l_max 17
_diffrn_reflns_limit_l_min -17
_diffrn_reflns_number 17883
_diffrn_reflns_point_group_measured_fraction_full 0.998
_diffrn_reflns_point_group_measured_fraction_max 0.999
_diffrn_reflns_theta_full 25.242
_diffrn_reflns_theta_max 27.484
_diffrn_reflns_theta_min 3.133
_diffrn_source 'fine-focus sealed X-ray tube'
_diffrn_source_type 'Enhance (Mo) X-ray Source'
_exptl_absorpt_coefficient_mu 2.071
_exptl_absorpt_correction_T_max 1.00000
_exptl_absorpt_correction_T_min 0.74544
_exptl_absorpt_correction_type multi-scan
_exptl_absorpt_process_details
;
CrysAlisPro 1.171.42.94a (Rigaku Oxford Diffraction, 2023)
Empirical absorption correction using spherical harmonics,
implemented in SCALE3 ABSPACK scaling algorithm.
;
_exptl_crystal_colour colourless
_exptl_crystal_density_diffrn 1.377
_exptl_crystal_description plate
_exptl_crystal_F_000 888
_exptl_crystal_size_max 0.641
_exptl_crystal_size_mid 0.221
_exptl_crystal_size_min 0.091
_refine_diff_density_max 0.768
_refine_diff_density_min -0.990
_refine_diff_density_rms 0.117
_refine_ls_extinction_method none
_refine_ls_goodness_of_fit_ref 1.048
_refine_ls_hydrogen_treatment mixed
_refine_ls_matrix_type full
_refine_ls_number_parameters 241
_refine_ls_number_reflns 4729
_refine_ls_number_restraints 1
_refine_ls_restrained_S_all 1.048
_refine_ls_R_factor_all 0.0629
_refine_ls_R_factor_gt 0.0494
_refine_ls_shift/su_max 0.000
_refine_ls_shift/su_mean 0.000
_refine_ls_structure_factor_coef Fsqd
_refine_ls_weighting_details 'w=1/[\s^2^(Fo^2^)+(0.0783P)^2^+5.8002P] where P=(Fo^2^+2Fc^2^)/3'
_refine_ls_weighting_scheme calc
_refine_ls_wR_factor_gt 0.1427
_refine_ls_wR_factor_ref 0.1511
_reflns_Friedel_coverage 0.000
_reflns_number_gt 3891
_reflns_number_total 4729
_reflns_threshold_expression 'I > 2\s(I)'
_cod_data_source_file d4cc03947e2.cif
_cod_data_source_block e23ab7a
_cod_depositor_comments 'Adding full bibliography for 7133891--7133892.cif.'
_cod_original_sg_symbol_H-M 'P 21/c'
_cod_database_code 7133891
_shelx_shelxl_version_number 2019/3
_shelx_space_group_comment
;
The symmetry employed for this shelxl refinement is uniquely defined
by the following loop, which should always be used as a source of
symmetry information in preference to the above space-group names.
They are only intended as comments.
;
_shelx_estimated_absorpt_t_min 0.350
_shelx_estimated_absorpt_t_max 0.834
_oxdiff_exptl_absorpt_empirical_full_min 0.866
_oxdiff_exptl_absorpt_empirical_full_max 1.367
_oxdiff_exptl_absorpt_empirical_details
;
Empirical correction (ABSPACK) includes:
- Absorption correction using spherical harmonics
- Frame scaling
;

loop_
_space_group_symop_operation_xyz
'x, y, z'
'-x, y+1/2, -z+1/2'
'-x, -y, -z'
'x, -y-1/2, z-1/2'

loop_
_atom_site_label
_atom_site_type_symbol
_atom_site_fract_x
_atom_site_fract_y
_atom_site_fract_z
_atom_site_U_iso_or_equiv
_atom_site_adp_type
_atom_site_occupancy
_atom_site_site_symmetry_order
_atom_site_calc_flag
_atom_site_refinement_flags_posn
_atom_site_refinement_flags_adp
_atom_site_refinement_flags_occupancy
_atom_site_disorder_assembly
_atom_site_disorder_group
Br Br 0.08033(5) 0.65129(2) 0.29666(3) 0.02559(15) Uani 1 1 d . . . . .
P P 0.31709(9) 0.43359(5) 0.28521(6) 0.00933(18) Uani 1 1 d . . . . .
N1 N 0.3370(3) 0.52882(17) 0.2886(2) 0.0139(6) Uani 1 1 d D . . . .
H1 H 0.265(4) 0.560(2) 0.282(3) 0.022(12) Uiso 1 1 d D . . . .
N2 N 0.5216(3) 0.56534(19) 0.1501(2) 0.0171(6) Uani 1 1 d . . . . .
C1 C 0.2574(4) 0.3970(2) 0.3870(3) 0.0113(6) Uani 1 1 d . . . . .
C2 C 0.1888(4) 0.4481(2) 0.4378(3) 0.0134(7) Uani 1 1 d . . . . .
H2 H 0.174602 0.502522 0.419152 0.016 Uiso 1 1 calc R U . . .
C3 C 0.1420(4) 0.4187(2) 0.5153(3) 0.0162(7) Uani 1 1 d . . . . .
H3 H 0.095913 0.453309 0.550036 0.019 Uiso 1 1 calc R U . . .
C4 C 0.1614(4) 0.3393(2) 0.5428(3) 0.0176(7) Uani 1 1 d . . . . .
H4 H 0.129385 0.319793 0.596485 0.021 Uiso 1 1 calc R U . . .
C5 C 0.2276(4) 0.2883(2) 0.4921(3) 0.0186(7) Uani 1 1 d . . . . .
H5 H 0.239960 0.233713 0.510291 0.022 Uiso 1 1 calc R U . . .
C6 C 0.2759(4) 0.3173(2) 0.4144(3) 0.0179(7) Uani 1 1 d . . . . .
H6 H 0.321711 0.282429 0.379767 0.021 Uiso 1 1 calc R U . . .
C7 C 0.1776(4) 0.4067(2) 0.1655(2) 0.0107(6) Uani 1 1 d . . . . .
C8 C 0.0619(4) 0.3534(2) 0.1605(3) 0.0153(7) Uani 1 1 d . . . . .
H8 H 0.054841 0.330780 0.221567 0.018 Uiso 1 1 calc R U . . .
C9 C -0.0429(4) 0.3339(2) 0.0652(3) 0.0191(7) Uani 1 1 d . . . . .
H9 H -0.122082 0.297949 0.061208 0.023 Uiso 1 1 calc R U . . .
C10 C -0.0320(4) 0.3669(2) -0.0241(3) 0.0181(7) Uani 1 1 d . . . . .
H10 H -0.103920 0.353500 -0.088969 0.022 Uiso 1 1 calc R U . . .
C11 C 0.0835(4) 0.4192(2) -0.0189(3) 0.0165(7) Uani 1 1 d . . . . .
H11 H 0.090889 0.441031 -0.080370 0.020 Uiso 1 1 calc R U . . .
C12 C 0.1880(4) 0.4399(2) 0.0749(3) 0.0131(7) Uani 1 1 d . . . . .
H12 H 0.266194 0.476320 0.078211 0.016 Uiso 1 1 calc R U . . .
C13 C 0.4931(4) 0.3863(2) 0.3002(3) 0.0119(6) Uani 1 1 d . . . . .
C14 C 0.5212(4) 0.3510(2) 0.2168(3) 0.0155(7) Uani 1 1 d . . . . .
H14 H 0.446015 0.351418 0.150474 0.019 Uiso 1 1 calc R U . . .
C15 C 0.6591(4) 0.3156(2) 0.2314(3) 0.0205(8) Uani 1 1 d . . . . .
H15 H 0.677939 0.290936 0.175125 0.025 Uiso 1 1 calc R U . . .
C16 C 0.7701(4) 0.3158(2) 0.3281(3) 0.0201(8) Uani 1 1 d . . . . .
H16 H 0.865091 0.292194 0.337450 0.024 Uiso 1 1 calc R U . . .
C17 C 0.7429(4) 0.3504(2) 0.4106(3) 0.0205(8) Uani 1 1 d . . . . .
H17 H 0.818930 0.350331 0.476584 0.025 Uiso 1 1 calc R U . . .
C18 C 0.6042(4) 0.3852(2) 0.3973(3) 0.0170(7) Uani 1 1 d . . . . .
H18 H 0.584977 0.408238 0.454279 0.020 Uiso 1 1 calc R U . . .
C19 C 0.4739(4) 0.5767(2) 0.3160(3) 0.0154(7) Uani 1 1 d . . . . .
H19A H 0.562367 0.542022 0.346524 0.019 Uiso 1 1 calc R U . . .
H19B H 0.472265 0.616433 0.368425 0.019 Uiso 1 1 calc R U . . .
C20 C 0.4892(4) 0.6194(2) 0.2229(3) 0.0168(7) Uani 1 1 d . . . . .
H20A H 0.394620 0.648246 0.187126 0.020 Uiso 1 1 calc R U . . .
H20B H 0.570999 0.659043 0.246739 0.020 Uiso 1 1 calc R U . . .
C21 C 0.6782(4) 0.5379(3) 0.1889(3) 0.0280(9) Uani 1 1 d . . . . .
H21A H 0.697126 0.503130 0.137798 0.042 Uiso 1 1 calc R U . . .
H21B H 0.696209 0.508569 0.253148 0.042 Uiso 1 1 calc R U . . .
H21C H 0.745824 0.583809 0.201610 0.042 Uiso 1 1 calc R U . . .
C22 C 0.4912(6) 0.6059(3) 0.0513(3) 0.0318(10) Uani 1 1 d . . . . .
H22A H 0.514078 0.570156 0.002655 0.048 Uiso 1 1 calc R U . . .
H22B H 0.554272 0.653485 0.061223 0.048 Uiso 1 1 calc R U . . .
H22C H 0.384977 0.621269 0.023913 0.048 Uiso 1 1 calc R U . . .

loop_
_atom_site_aniso_label
_atom_site_aniso_U_11
_atom_site_aniso_U_22
_atom_site_aniso_U_33
_atom_site_aniso_U_23
_atom_site_aniso_U_13
_atom_site_aniso_U_12
Br 0.0300(2) 0.0251(2) 0.0260(2) 0.00042(16) 0.01513(17) 0.00324(16)
P 0.0086(4) 0.0108(4) 0.0098(4) 0.0002(3) 0.0047(3) -0.0002(3)
N1 0.0110(13) 0.0113(14) 0.0224(15) 0.0017(12) 0.0097(12) -0.0002(11)
N2 0.0161(14) 0.0203(15) 0.0174(14) -0.0009(12) 0.0092(12) -0.0056(12)
C1 0.0098(14) 0.0125(15) 0.0123(15) 0.0005(12) 0.0046(12) -0.0021(12)
C2 0.0137(15) 0.0143(16) 0.0124(15) -0.0011(13) 0.0049(13) -0.0001(12)
C3 0.0130(15) 0.0230(19) 0.0149(16) -0.0009(14) 0.0075(13) 0.0017(14)
C4 0.0117(16) 0.028(2) 0.0146(16) 0.0067(14) 0.0057(13) -0.0026(14)
C5 0.0198(17) 0.0146(17) 0.0226(18) 0.0071(14) 0.0086(15) -0.0006(14)
C6 0.0200(17) 0.0139(17) 0.0229(18) 0.0020(14) 0.0115(15) 0.0038(14)
C7 0.0098(14) 0.0108(15) 0.0120(15) -0.0014(12) 0.0045(12) 0.0025(12)
C8 0.0156(16) 0.0176(17) 0.0135(16) 0.0018(13) 0.0061(13) -0.0021(13)
C9 0.0165(16) 0.0179(18) 0.0211(18) -0.0012(14) 0.0041(14) -0.0038(14)
C10 0.0143(16) 0.0196(18) 0.0165(17) -0.0014(14) 0.0001(13) 0.0025(14)
C11 0.0182(16) 0.0166(17) 0.0150(16) 0.0029(14) 0.0061(14) 0.0038(13)
C12 0.0126(15) 0.0116(16) 0.0163(16) 0.0035(13) 0.0064(13) 0.0020(12)
C13 0.0103(14) 0.0132(16) 0.0132(16) 0.0006(13) 0.0052(12) 0.0015(12)
C14 0.0154(16) 0.0190(18) 0.0118(16) 0.0011(13) 0.0041(13) 0.0024(13)
C15 0.0219(18) 0.0222(19) 0.0228(18) 0.0003(16) 0.0147(15) 0.0059(15)
C16 0.0129(16) 0.0206(19) 0.029(2) 0.0066(16) 0.0096(15) 0.0056(14)
C17 0.0121(16) 0.0243(19) 0.0218(19) 0.0068(15) 0.0013(14) 0.0032(14)
C18 0.0162(16) 0.0214(18) 0.0132(16) -0.0005(14) 0.0047(13) 0.0026(14)
C19 0.0157(16) 0.0168(17) 0.0144(16) -0.0024(13) 0.0060(13) -0.0054(13)
C20 0.0190(17) 0.0150(17) 0.0195(17) -0.0033(14) 0.0103(14) -0.0074(14)
C21 0.0190(18) 0.041(2) 0.029(2) -0.0084(19) 0.0140(16) -0.0066(17)
C22 0.045(3) 0.032(2) 0.024(2) -0.0014(18) 0.0184(19) -0.014(2)

loop_
_atom_type_symbol
_atom_type_description
_atom_type_scat_dispersion_real
_atom_type_scat_dispersion_imag
_atom_type_scat_source
C C 0.0033 0.0016 'International Tables Vol C Tables 4.2.6.8 and 6.1.1.4'
H H 0.0000 0.0000 'International Tables Vol C Tables 4.2.6.8 and 6.1.1.4'
N N 0.0061 0.0033 'International Tables Vol C Tables 4.2.6.8 and 6.1.1.4'
P P 0.1023 0.0942 'International Tables Vol C Tables 4.2.6.8 and 6.1.1.4'
Br Br -0.2901 2.4595 'International Tables Vol C Tables 4.2.6.8 and 6.1.1.4'

loop_
_geom_angle_atom_site_label_1
_geom_angle_atom_site_label_2
_geom_angle_atom_site_label_3
_geom_angle
_geom_angle_site_symmetry_1
_geom_angle_site_symmetry_3
_geom_angle_publ_flag
N1 P C7 108.73(16) . . ?
N1 P C13 110.13(15) . . ?
C7 P C13 110.95(15) . . ?
N1 P C1 112.53(16) . . ?
C7 P C1 108.00(15) . . ?
C13 P C1 106.49(15) . . ?
C19 N1 P 129.8(2) . . ?
C19 N1 H1 107(3) . . ?
P N1 H1 122(3) . . ?
C20 N2 C22 109.3(3) . . ?
C20 N2 C21 111.4(3) . . ?
C22 N2 C21 110.0(3) . . ?
C6 C1 C2 119.6(3) . . ?
C6 C1 P 120.1(3) . . ?
C2 C1 P 120.3(3) . . ?
C3 C2 C1 119.5(3) . . ?
C3 C2 H2 120.2 . . ?
C1 C2 H2 120.2 . . ?
C2 C3 C4 120.7(3) . . ?
C2 C3 H3 119.6 . . ?
C4 C3 H3 119.6 . . ?
C5 C4 C3 120.0(3) . . ?
C5 C4 H4 120.0 . . ?
C3 C4 H4 120.0 . . ?
C4 C5 C6 119.8(3) . . ?
C4 C5 H5 120.1 . . ?
C6 C5 H5 120.1 . . ?
C1 C6 C5 120.4(3) . . ?
C1 C6 H6 119.8 . . ?
C5 C6 H6 119.8 . . ?
C8 C7 C12 120.1(3) . . ?
C8 C7 P 121.8(3) . . ?
C12 C7 P 118.1(2) . . ?
C9 C8 C7 119.5(3) . . ?
C9 C8 H8 120.3 . . ?
C7 C8 H8 120.3 . . ?
C10 C9 C8 120.2(3) . . ?
C10 C9 H9 119.9 . . ?
C8 C9 H9 119.9 . . ?
C11 C10 C9 120.2(3) . . ?
C11 C10 H10 119.9 . . ?
C9 C10 H10 119.9 . . ?
C12 C11 C10 120.6(3) . . ?
C12 C11 H11 119.7 . . ?
C10 C11 H11 119.7 . . ?
C11 C12 C7 119.5(3) . . ?
C11 C12 H12 120.3 . . ?
C7 C12 H12 120.3 . . ?
C18 C13 C14 119.7(3) . . ?
C18 C13 P 118.9(3) . . ?
C14 C13 P 121.5(3) . . ?
C15 C14 C13 119.7(3) . . ?
C15 C14 H14 120.1 . . ?
C13 C14 H14 120.1 . . ?
C14 C15 C16 120.2(3) . . ?
C14 C15 H15 119.9 . . ?
C16 C15 H15 119.9 . . ?
C17 C16 C15 120.3(3) . . ?
C17 C16 H16 119.9 . . ?
C15 C16 H16 119.9 . . ?
C16 C17 C18 120.0(3) . . ?
C16 C17 H17 120.0 . . ?
C18 C17 H17 120.0 . . ?
C17 C18 C13 120.1(3) . . ?
C17 C18 H18 120.0 . . ?
C13 C18 H18 120.0 . . ?
N1 C19 C20 111.8(3) . . ?
N1 C19 H19A 109.3 . . ?
C20 C19 H19A 109.3 . . ?
N1 C19 H19B 109.3 . . ?
C20 C19 H19B 109.3 . . ?
H19A C19 H19B 107.9 . . ?
N2 C20 C19 113.0(3) . . ?
N2 C20 H20A 109.0 . . ?
C19 C20 H20A 109.0 . . ?
N2 C20 H20B 109.0 . . ?
C19 C20 H20B 109.0 . . ?
H20A C20 H20B 107.8 . . ?
N2 C21 H21A 109.5 . . ?
N2 C21 H21B 109.5 . . ?
H21A C21 H21B 109.5 . . ?
N2 C21 H21C 109.5 . . ?
H21A C21 H21C 109.5 . . ?
H21B C21 H21C 109.5 . . ?
N2 C22 H22A 109.5 . . ?
N2 C22 H22B 109.5 . . ?
H22A C22 H22B 109.5 . . ?
N2 C22 H22C 109.5 . . ?
H22A C22 H22C 109.5 . . ?
H22B C22 H22C 109.5 . . ?

loop_
_geom_bond_atom_site_label_1
_geom_bond_atom_site_label_2
_geom_bond_distance
_geom_bond_site_symmetry_2
_geom_bond_publ_flag
P N1 1.614(3) . ?
P C7 1.789(3) . ?
P C13 1.792(3) . ?
P C1 1.795(3) . ?
N1 C19 1.462(4) . ?
N1 H1 0.835(19) . ?
N2 C20 1.465(5) . ?
N2 C22 1.466(5) . ?
N2 C21 1.467(5) . ?
C1 C6 1.389(5) . ?
C1 C2 1.401(5) . ?
C2 C3 1.382(5) . ?
C2 H2 0.9500 . ?
C3 C4 1.386(5) . ?
C3 H3 0.9500 . ?
C4 C5 1.385(5) . ?
C4 H4 0.9500 . ?
C5 C6 1.391(5) . ?
C5 H5 0.9500 . ?
C6 H6 0.9500 . ?
C7 C8 1.397(5) . ?
C7 C12 1.405(5) . ?
C8 C9 1.392(5) . ?
C8 H8 0.9500 . ?
C9 C10 1.389(5) . ?
C9 H9 0.9500 . ?
C10 C11 1.386(5) . ?
C10 H10 0.9500 . ?
C11 C12 1.382(5) . ?
C11 H11 0.9500 . ?
C12 H12 0.9500 . ?
C13 C18 1.395(5) . ?
C13 C14 1.401(5) . ?
C14 C15 1.385(5) . ?
C14 H14 0.9500 . ?
C15 C16 1.392(5) . ?
C15 H15 0.9500 . ?
C16 C17 1.380(6) . ?
C16 H16 0.9500 . ?
C17 C18 1.390(5) . ?
C17 H17 0.9500 . ?
C18 H18 0.9500 . ?
C19 C20 1.523(5) . ?
C19 H19A 0.9900 . ?
C19 H19B 0.9900 . ?
C20 H20A 0.9900 . ?
C20 H20B 0.9900 . ?
C21 H21A 0.9800 . ?
C21 H21B 0.9800 . ?
C21 H21C 0.9800 . ?
C22 H22A 0.9800 . ?
C22 H22B 0.9800 . ?
C22 H22C 0.9800 . ?

loop_
_geom_hbond_atom_site_label_D
_geom_hbond_atom_site_label_H
_geom_hbond_atom_site_label_A
_geom_hbond_distance_DH
_geom_hbond_distance_HA
_geom_hbond_distance_DA
_geom_hbond_angle_DHA
_geom_hbond_site_symmetry_A
_geom_hbond_publ_flag
N1 H1 Br 0.835(19) 2.39(2) 3.215(3) 169(4) . yes

loop_
_geom_torsion_atom_site_label_1
_geom_torsion_atom_site_label_2
_geom_torsion_atom_site_label_3
_geom_torsion_atom_site_label_4
_geom_torsion
_geom_torsion_site_symmetry_1
_geom_torsion_site_symmetry_2
_geom_torsion_site_symmetry_3
_geom_torsion_site_symmetry_4
_geom_torsion_publ_flag
C7 P N1 C19 -131.6(3) . . . . ?
C13 P N1 C19 -9.9(4) . . . . ?
C1 P N1 C19 108.8(3) . . . . ?
N1 P C1 C6 -161.4(3) . . . . ?
C7 P C1 C6 78.6(3) . . . . ?
C13 P C1 C6 -40.7(3) . . . . ?
N1 P C1 C2 20.0(3) . . . . ?
C7 P C1 C2 -100.0(3) . . . . ?
C13 P C1 C2 140.8(3) . . . . ?
C6 C1 C2 C3 0.7(5) . . . . ?
P C1 C2 C3 179.3(3) . . . . ?
C1 C2 C3 C4 -0.3(5) . . . . ?
C2 C3 C4 C5 -0.4(5) . . . . ?
C3 C4 C5 C6 0.7(5) . . . . ?
C2 C1 C6 C5 -0.4(5) . . . . ?
P C1 C6 C5 -179.0(3) . . . . ?
C4 C5 C6 C1 -0.3(5) . . . . ?
N1 P C7 C8 -133.2(3) . . . . ?
C13 P C7 C8 105.5(3) . . . . ?
C1 P C7 C8 -10.8(3) . . . . ?
N1 P C7 C12 47.6(3) . . . . ?
C13 P C7 C12 -73.7(3) . . . . ?
C1 P C7 C12 170.0(3) . . . . ?
C12 C7 C8 C9 -0.2(5) . . . . ?
P C7 C8 C9 -179.4(3) . . . . ?
C7 C8 C9 C10 0.3(5) . . . . ?
C8 C9 C10 C11 0.2(6) . . . . ?
C9 C10 C11 C12 -0.7(5) . . . . ?
C10 C11 C12 C7 0.8(5) . . . . ?
C8 C7 C12 C11 -0.4(5) . . . . ?
P C7 C12 C11 178.9(3) . . . . ?
N1 P C13 C18 74.3(3) . . . . ?
C7 P C13 C18 -165.3(3) . . . . ?
C1 P C13 C18 -48.0(3) . . . . ?
N1 P C13 C14 -105.5(3) . . . . ?
C7 P C13 C14 15.0(3) . . . . ?
C1 P C13 C14 132.3(3) . . . . ?
C18 C13 C14 C15 -0.2(5) . . . . ?
P C13 C14 C15 179.6(3) . . . . ?
C13 C14 C15 C16 -0.9(6) . . . . ?
C14 C15 C16 C17 1.0(6) . . . . ?
C15 C16 C17 C18 -0.1(6) . . . . ?
C16 C17 C18 C13 -0.9(6) . . . . ?
C14 C13 C18 C17 1.1(5) . . . . ?
P C13 C18 C17 -178.7(3) . . . . ?
P N1 C19 C20 110.5(3) . . . . ?
C22 N2 C20 C19 163.6(3) . . . . ?
C21 N2 C20 C19 -74.7(4) . . . . ?
N1 C19 C20 N2 -70.0(4) . . . . ?
